data_7133260
loop_
_publ_author_name
'Pham-Tran, Victoria N P'
'Moffat, James G. D.'
'Marczenko, Katherine M.'

_publ_section_title
;
 Polymorph driven diversification of photosalient responses in a zinc(II)
 coordination complex.
;
_journal_issue 61
_journal_name_full 'Chemical communications (Cambridge, England)'
_journal_page_first 7890
_journal_page_last 7893
_journal_paper_doi 10.1039/d4cc01593b
_journal_volume 60
_journal_year 2024
_chemical_formula_moiety 'C48 H36 N2 O6 Zn'
_chemical_formula_sum 'C48 H36 N2 O6 Zn'
_chemical_formula_weight 802.226
_space_group_crystal_system monoclinic
_space_group_IT_number 14
_space_group_name_Hall '-P 2ybc'
_space_group_name_H-M_alt 'P 1 21/c 1'
_symmetry_Int_Tables_number 14
_audit_creation_date 2024-06-07
_audit_creation_method
;
Olex2 1.5
(compiled 2024.02.16 svn.r378c4104 for OlexSys, GUI svn.r6928)
;
_audit_update_record
;
2024-06-09 deposited with the CCDC.	2024-06-28 downloaded from the CCDC.
;
_cell_angle_alpha 90
_cell_angle_beta 92.206(2)
_cell_angle_gamma 90
_cell_formula_units_Z 4
_cell_length_a 7.8902(1)
_cell_length_b 23.5724(4)
_cell_length_c 20.3308(4)
_cell_measurement_reflns_used 27099
_cell_measurement_temperature 114.98(15)
_cell_measurement_theta_max 26.4440
_cell_measurement_theta_min 1.9960
_cell_volume 3778.54(11)
_computing_cell_refinement 'CrysAlisPro 1.171.43.91a (Rigaku OD, 2023)'
_computing_data_collection 'CrysAlisPro system (CCD 43.91a 64-bit (release 29-09-2023))'
_computing_data_reduction 'CrysAlisPro 1.171.43.91a (Rigaku OD, 2023)'
_computing_molecular_graphics 'Olex2 1.5 (Dolomanov et al., 2009)'
_computing_publication_material 'Olex2 1.5 (Dolomanov et al., 2009)'
_computing_structure_refinement 'SHELXL 2019/3 (Sheldrick, 2015)'
_computing_structure_solution 'SHELXT  (Sheldrick, 2015)'
_diffrn_ambient_temperature 115.15
_diffrn_detector_area_resol_mean 10.0000
_diffrn_measured_fraction_theta_full 0.9993
_diffrn_measured_fraction_theta_max 0.9995
_diffrn_measurement_details
;
List of Runs (angles in degrees, time in seconds):

  # Type    Start    End  Width  t~exp~   \w     \q     \k     \f   Frames
#--------------------------------------------------------------------------
  1  \w    -74.00 110.00   0.50   20.27    --   20.00  54.00 166.73  368
  2  \w    -74.00 110.00   0.50   20.27    --   20.00  54.00  30.00  368
  3  \w    -74.00 110.00   0.50   20.27    --   20.00  54.00  30.00  368
  4  \w    -74.00 110.00   0.50   20.27    --   20.00  54.00 -95.55  368
  5  \w    -74.00 110.00   0.50   20.27    --   20.00  54.00 -95.55  368
  6  \w    -74.00   1.00   0.50   20.27    --   20.00  54.00 100.54  150
  7  \w     72.00 104.00   0.50   20.27    --   20.00  54.00 100.54   64
  8  \w    -71.00  86.00   0.50   20.27    --   20.00  54.00 -27.56  314
  9  \w    -74.00 108.00   0.50   20.27    --   20.00  54.00-151.91  364
 10  \w    -72.00  57.00   0.50   20.27    --   20.00  54.00 -64.06  258
 11  \w     85.00 110.00   0.50   20.27    --   20.00  54.00 -64.06   50
 12  \w    -71.00  91.00   0.50   20.27    --   20.00  54.00  60.00  324
 13  \w    -74.00  78.00   0.50   20.27    --   20.00  54.00 159.14  304
 14  \w    -65.00 -50.00   0.50   20.27    --   20.00  54.00-180.00   30
;
_diffrn_measurement_device 'two-circle diffractometer'
_diffrn_measurement_device_type 'XtaLAB Mini II'
_diffrn_measurement_method '\w scans'
_diffrn_radiation_type 'Mo K\a'
_diffrn_radiation_wavelength 0.71073
_diffrn_reflns_av_R_equivalents 0.0811
_diffrn_reflns_av_unetI/netI 0.0587
_diffrn_reflns_Laue_measured_fraction_full 0.9993
_diffrn_reflns_Laue_measured_fraction_max 0.9995
_diffrn_reflns_limit_h_max 11
_diffrn_reflns_limit_h_min -11
_diffrn_reflns_limit_k_max 33
_diffrn_reflns_limit_k_min -33
_diffrn_reflns_limit_l_max 29
_diffrn_reflns_limit_l_min -29
_diffrn_reflns_number 128060
_diffrn_reflns_point_group_measured_fraction_full 0.9993
_diffrn_reflns_point_group_measured_fraction_max 0.9995
_diffrn_reflns_theta_full 25.2417
_diffrn_reflns_theta_max 28.00
_diffrn_reflns_theta_min 2.58
_exptl_absorpt_coefficient_mu 0.706
_exptl_absorpt_correction_T_max 0.985
_exptl_absorpt_correction_T_min 0.951
_exptl_absorpt_correction_type analytical
_exptl_absorpt_process_details
;
CrysAlisPro 1.171.43.91a (Rigaku Oxford Diffraction, 2023)
Analytical numeric absorption correction using a multifaceted crystal
model based on expressions derived by R.C. Clark & J.S. Reid.
(Clark, R. C. & Reid, J. S. (1995). Acta Cryst. A51, 887-897)
Empirical absorption correction using spherical harmonics,
implemented in SCALE3 ABSPACK scaling algorithm.
;
_exptl_crystal_colour 'clear yellow'
_exptl_crystal_colour_lustre clear
_exptl_crystal_colour_primary yellow
_exptl_crystal_density_diffrn 1.410
_exptl_crystal_description block
_exptl_crystal_F_000 1666.382
_exptl_crystal_size_max 0.359
_exptl_crystal_size_mid 0.199
_exptl_crystal_size_min 0.1
_refine_diff_density_max 0.5384
_refine_diff_density_min -0.5909
_refine_diff_density_rms 0.1144
_refine_ls_d_res_high 0.7570
_refine_ls_d_res_low 7.8844
_refine_ls_goodness_of_fit_ref 1.0696
_refine_ls_hydrogen_treatment constr
_refine_ls_matrix_type full
_refine_ls_number_constraints 100
_refine_ls_number_parameters 565
_refine_ls_number_reflns 9132
_refine_ls_number_restraints 49
_refine_ls_restrained_S_all 1.0607
_refine_ls_R_factor_all 0.0664
_refine_ls_R_factor_gt 0.0463
_refine_ls_shift/su_max 0.0010
_refine_ls_shift/su_mean 0.0001
_refine_ls_structure_factor_coef Fsqd
_refine_ls_weighting_details 'w=1/[\s^2^(Fo^2^)+(0.0218P)^2^+3.4204P] where P=(Fo^2^+2Fc^2^)/3'
_refine_ls_weighting_scheme calc
_refine_ls_wR_factor_gt 0.0816
_refine_ls_wR_factor_ref 0.0871
_reflns_Friedel_coverage 0.0
_reflns_limit_h_max 10
_reflns_limit_h_min -10
_reflns_limit_k_max 31
_reflns_limit_k_min 0
_reflns_limit_l_max 26
_reflns_limit_l_min 0
_reflns_number_gt 7325
_reflns_number_total 9132
_reflns_threshold_expression I>=2u(I)
_cod_data_source_file d4cc01593b2.cif
_cod_data_source_block 1-Form-III_LT
_cod_depositor_comments 'Adding full bibliography for 7133256--7133260.cif.'
_cod_database_code 7133260
_olex2_refinement_description
;
1. Shared sites
{C1, C1a}
{H1a, H1}
;
_olex2_submission_special_instructions 'No special instructions were received'
_oxdiff_exptl_absorpt_empirical_details
;
Empirical correction (ABSPACK) includes:
- Absorption correction using spherical harmonics
- Frame scaling
;

loop_
_space_group_symop_id
_space_group_symop_operation_xyz
1 x,y,z
2 -x,y+1/2,-z+1/2
3 -x,-y,-z
4 x,-y-1/2,z-1/2

loop_
_atom_site_label
_atom_site_type_symbol
_atom_site_fract_x
_atom_site_fract_y
_atom_site_fract_z
_atom_site_U_iso_or_equiv
_atom_site_adp_type
_atom_site_occupancy
_atom_site_refinement_flags_posn
_atom_site_refinement_flags_occupancy
_atom_site_disorder_group
Zn1 Zn 0.69211(3) 0.620159(10) 0.203841(12) 0.01818(6) Uani 1.000000 . . .
O2 O 0.85968(19) 0.67529(6) 0.23420(7) 0.0241(3) Uani 1.000000 . . .
O5 O 0.71231(17) 0.48968(6) 0.12711(7) 0.0241(3) Uani 1.000000 . . .
O4 O 0.83785(18) 0.57307(6) 0.15108(7) 0.0239(3) Uani 1.000000 . . .
O6 O 1.46778(17) 0.44099(6) 0.04462(7) 0.0235(3) Uani 1.000000 . . .
H6 H 1.54825(18) 0.4577(7) 0.0647(9) 0.0352(5) Uiso 1.000000 GR . .
O1 O 0.65204(19) 0.72677(6) 0.27671(7) 0.0270(3) Uani 1.000000 . . .
N1 N 0.5818(13) 0.5772(4) 0.2786(3) 0.0206(11) Uani 0.834(4) . P 1
N2 N 0.4999(2) 0.64843(7) 0.14293(8) 0.0207(4) Uani 1.000000 D . .
O3 O 1.3187(2) 0.88205(8) 0.32154(10) 0.0421(4) Uani 1.000000 . . .
H3 H 1.2809(7) 0.9118(5) 0.3383(14) 0.0632(7) Uiso 1.000000 GR . .
C42 C 0.8387(3) 0.52267(9) 0.12859(9) 0.0186(4) Uani 1.000000 . . .
C43 C 1.0042(2) 0.50201(8) 0.10467(9) 0.0149(4) Uani 1.000000 . . .
C46 C 1.3175(2) 0.46176(8) 0.06507(10) 0.0169(4) Uani 1.000000 . . .
C47 C 1.1678(2) 0.43637(8) 0.04070(10) 0.0174(4) Uani 1.000000 . . .
H47 H 1.1721(2) 0.40582(8) 0.01034(10) 0.0209(5) Uiso 1.000000 R . .
C48 C 1.0126(2) 0.45617(8) 0.06124(9) 0.0170(4) Uani 1.000000 . . .
H48 H 0.9109(2) 0.43834(8) 0.04558(9) 0.0204(5) Uiso 1.000000 R . .
C44 C 1.1547(3) 0.52795(8) 0.12723(10) 0.0187(4) Uani 1.000000 . . .
H44 H 1.1504(3) 0.55984(8) 0.15568(10) 0.0225(5) Uiso 1.000000 R . .
C35 C 0.8036(3) 0.71924(9) 0.26474(10) 0.0211(4) Uani 1.000000 . . .
C19 C 0.3392(3) 0.65084(9) 0.04012(10) 0.0214(4) Uani 1.000000 D . .
H19 H 0.3316(3) 0.64086(9) -0.00517(10) 0.0257(5) Uiso 1.000000 R . .
C45 C 1.3105(3) 0.50747(9) 0.10839(10) 0.0196(4) Uani 1.000000 . . .
H45 H 1.4124(3) 0.52460(9) 0.12501(10) 0.0235(5) Uiso 1.000000 R . .
C18 C 0.4799(3) 0.63483(8) 0.07855(10) 0.0210(4) Uani 1.000000 D . .
H18 H 0.5661(3) 0.61333(8) 0.05876(10) 0.0252(5) Uiso 1.000000 R . .
C1 C 0.5543(13) 0.5213(4) 0.2719(3) 0.0231(9) Uani 0.834(4) . P 1
C36 C 0.9365(3) 0.76252(9) 0.28349(10) 0.0202(4) Uani 1.000000 . . .
C37 C 0.8933(3) 0.81767(9) 0.30158(10) 0.0239(5) Uani 1.000000 . . .
H37 H 0.7772(3) 0.82757(9) 0.30473(10) 0.0286(6) Uiso 1.000000 R . .
C20 C 0.2084(3) 0.68159(9) 0.06771(10) 0.0216(4) Uani 1.000000 D . .
C41 C 1.1094(3) 0.74893(9) 0.28107(10) 0.0227(5) Uani 1.000000 . . .
H41 H 1.1413(3) 0.71127(9) 0.27040(10) 0.0272(5) Uiso 1.000000 R . .
C17 C 0.1151(4) 0.47785(14) 0.58548(16) 0.0200(6) Uani 0.834(4) . P 1
C16 C 0.1191(6) 0.53609(16) 0.6045(2) 0.0234(8) Uani 0.834(4) . P 1
C28 C -0.5474(3) 0.77142(10) -0.04342(11) 0.0307(5) Uani 1.000000 . . .
H28 H -0.6484(3) 0.78346(10) -0.06629(11) 0.0368(6) Uiso 1.000000 R . .
C26 C -0.2865(3) 0.71874(10) -0.04108(11) 0.0277(5) Uani 1.000000 . . .
H26 H -0.2112(3) 0.69455(10) -0.06327(11) 0.0333(6) Uiso 1.000000 R . .
C4 C 0.4523(5) 0.57221(17) 0.3836(3) 0.0235(9) Uani 0.834(4) . P 1
C23 C 0.0558(3) 0.69911(9) 0.02933(10) 0.0234(5) Uani 1.000000 . . .
H23 H 0.0591(3) 0.69899(9) -0.01733(10) 0.0281(5) Uiso 1.000000 R . .
C2 C 0.4784(4) 0.48890(19) 0.31898(19) 0.0232(9) Uani 0.834(4) . P 1
C15 C 0.0527(8) 0.55393(19) 0.6621(3) 0.0297(8) Uani 0.834(4) . P 1
C25 C -0.2458(3) 0.73484(9) 0.02284(10) 0.0220(4) Uani 1.000000 . . .
C27 C -0.4361(3) 0.73711(11) -0.07432(11) 0.0319(5) Uani 1.000000 . . .
H27 H -0.4598(3) 0.72559(11) -0.11849(11) 0.0382(7) Uiso 1.000000 R . .
C40 C 1.2348(3) 0.78909(10) 0.29386(11) 0.0270(5) Uani 1.000000 . . .
H40 H 1.3509(3) 0.77914(10) 0.29109(11) 0.0323(6) Uiso 1.000000 R . .
C8 C 0.1809(4) 0.45616(14) 0.52469(15) 0.0228(7) Uani 0.834(4) . P 1
C34 C -0.3612(3) 0.77138(9) 0.05641(10) 0.0221(4) Uani 1.000000 . . .
C39 C 1.1891(3) 0.84435(10) 0.31086(11) 0.0273(5) Uani 1.000000 . . .
C5 C 0.5311(11) 0.6019(2) 0.3344(4) 0.0236(9) Uani 0.834(4) . P 1
C33 C -0.3304(3) 0.79051(9) 0.12213(11) 0.0254(5) Uani 1.000000 . . .
H33 H -0.2276(3) 0.78029(9) 0.14502(11) 0.0304(6) Uiso 1.000000 R . .
C29 C -0.5142(3) 0.78933(9) 0.02246(11) 0.0251(5) Uani 1.000000 . . .
C24 C -0.0881(3) 0.71529(9) 0.05703(10) 0.0231(5) Uani 1.000000 . . .
H24 H -0.0885(3) 0.71401(9) 0.10373(10) 0.0277(5) Uiso 1.000000 R . .
C12 C 0.0380(4) 0.43846(14) 0.62960(14) 0.0214(6) Uani 0.834(4) . P 1
C22 C 0.3765(3) 0.68012(10) 0.16929(11) 0.0300(5) Uani 1.000000 D . .
H22 H 0.3896(3) 0.69135(10) 0.21407(11) 0.0360(6) Uiso 1.000000 R . .
C38 C 1.0177(3) 0.85833(9) 0.31507(10) 0.0265(5) Uani 1.000000 . . .
H38 H 0.9861(3) 0.89568(9) 0.32717(10) 0.0318(6) Uiso 1.000000 R . .
C32 C -0.4464(3) 0.82346(10) 0.15299(12) 0.0322(5) Uani 1.000000 . . .
H32 H -0.4239(3) 0.83527(10) 0.19715(12) 0.0387(7) Uiso 1.000000 R . .
C3 C 0.4237(4) 0.51365(13) 0.37668(15) 0.0214(6) Uani 0.834(4) . P 1
C14 C -0.0178(5) 0.51459(19) 0.70615(17) 0.0294(9) Uani 0.834(4) . P 1
C13 C -0.0247(4) 0.45865(15) 0.69010(13) 0.0236(7) Uani 0.834(4) . P 1
C21 C 0.2332(3) 0.69667(11) 0.13393(11) 0.0321(6) Uani 1.000000 D . .
H21 H 0.1497(3) 0.71866(11) 0.15472(11) 0.0385(7) Uiso 1.000000 R . .
C30 C -0.6311(3) 0.82386(10) 0.05605(12) 0.0326(5) Uani 1.000000 . . .
H30 H -0.7330(3) 0.83585(10) 0.03385(12) 0.0392(7) Uiso 1.000000 R . .
C9 C 0.1600(4) 0.39922(14) 0.51087(15) 0.0287(7) Uani 0.834(4) . P 1
C31 C -0.5983(3) 0.83998(10) 0.11998(13) 0.0359(6) Uani 1.000000 . . .
H31 H -0.6784(3) 0.86239(10) 0.14209(13) 0.0430(7) Uiso 1.000000 R . .
C7 C 0.2648(3) 0.49442(11) 0.47897(13) 0.0231(6) Uani 0.834(4) . P 1
C10 C 0.0813(5) 0.36120(13) 0.55391(17) 0.0321(8) Uani 0.834(4) . P 1
C6 C 0.3414(3) 0.47799(12) 0.42506(13) 0.0270(7) Uani 0.834(4) . P 1
C11 C 0.0225(5) 0.38035(14) 0.61266(16) 0.0303(7) Uani 0.834(4) . P 1
N1a N 0.568(7) 0.5789(17) 0.2734(17) 0.016(2) Uiso 0.166(4) D P 2
C1a C 0.561(6) 0.5199(17) 0.2721(12) 0.017(2) Uiso 0.166(4) D P 2
C17a C 0.129(2) 0.4808(6) 0.5856(7) 0.029(2) Uiso 0.166(4) G P 2
C16a C 0.137(3) 0.5367(6) 0.6073(11) 0.029(2) Uiso 0.166(4) G P 2
C4a C 0.482(3) 0.5780(7) 0.3856(14) 0.016(2) Uiso 0.166(4) D P 2
C2a C 0.514(3) 0.4903(10) 0.3277(10) 0.017(2) Uiso 0.166(4) D P 2
C15a C 0.050(3) 0.5530(7) 0.6625(12) 0.029(2) Uiso 0.166(4) G P 2
C8a C 0.216(2) 0.4646(7) 0.5305(8) 0.028(2) Uiso 0.166(4) G P 2
C5a C 0.526(5) 0.6080(11) 0.3300(19) 0.016(2) Uiso 0.166(4) D P 2
C12a C 0.0342(15) 0.4412(6) 0.6191(6) 0.029(2) Uiso 0.166(4) G P 2
C3a C 0.4780(19) 0.5191(6) 0.3852(7) 0.017(2) Uiso 0.166(4) D P 2
C14a C -0.045(3) 0.5134(8) 0.6959(9) 0.029(2) Uiso 0.166(4) G P 2
C13a C -0.053(2) 0.4575(8) 0.6742(7) 0.030(2) Uiso 0.166(4) G P 2
C9a C 0.2079(18) 0.4087(7) 0.5088(7) 0.028(2) Uiso 0.166(4) G P 2
C7a C 0.3603(19) 0.5053(6) 0.5037(7) 0.028(2) Uiso 0.166(4) . P 2
C10a C 0.113(2) 0.3691(6) 0.5422(8) 0.029(2) Uiso 0.166(4) G P 2
C6a C 0.4775(15) 0.4848(5) 0.4482(6) 0.017(2) Uiso 0.166(4) . P 2
C11a C 0.026(2) 0.3853(5) 0.5974(8) 0.029(2) Uiso 0.166(4) . P 2
H9 H 0.2002(4) 0.38497(14) 0.47064(15) 0.0345(9) Uiso 0.834(4) R P 1
H10 H 0.0692(5) 0.32235(13) 0.54223(17) 0.0386(10) Uiso 0.834(4) R P 1
H11 H -0.0286(5) 0.35462(14) 0.64191(16) 0.0364(9) Uiso 0.834(4) R P 1
H9a H 0.2672(18) 0.3976(7) 0.4711(7) 0.034(3) Uiso 0.166(4) R P 2
H10a H 0.108(2) 0.3309(6) 0.5274(8) 0.034(3) Uiso 0.166(4) R P 2
H11a H -0.038(2) 0.3582(5) 0.6202(8) 0.035(3) Uiso 0.166(4) R P 2
H13 H -0.0723(4) 0.43249(15) 0.71978(13) 0.0284(8) Uiso 0.834(4) R P 1
H14 H -0.0601(5) 0.52729(19) 0.74673(17) 0.0353(10) Uiso 0.834(4) R P 1
H15 H 0.0538(8) 0.59317(19) 0.6727(3) 0.0357(10) Uiso 0.834(4) R P 1
H16 H 0.1690(6) 0.56312(16) 0.5765(2) 0.0281(9) Uiso 0.834(4) R P 1
H13a H -0.117(2) 0.4304(8) 0.6971(7) 0.035(3) Uiso 0.166(4) R P 2
H14a H -0.104(3) 0.5245(8) 0.7336(9) 0.035(3) Uiso 0.166(4) R P 2
H15a H 0.055(3) 0.5912(7) 0.6773(12) 0.035(3) Uiso 0.166(4) R P 2
H16a H 0.201(3) 0.5638(6) 0.5845(11) 0.035(3) Uiso 0.166(4) R P 2
H1 H 0.5889(13) 0.5031(4) 0.2329(3) 0.0277(10) Uiso 0.834(4) R P 1
H5 H 0.5502(11) 0.6414(2) 0.3403(4) 0.0283(11) Uiso 0.834(4) R P 1
H4 H 0.4177(5) 0.59144(17) 0.4219(3) 0.0283(11) Uiso 0.834(4) R P 1
H2 H 0.4632(4) 0.44934(19) 0.31201(19) 0.0279(10) Uiso 0.834(4) R P 1
H1a H 0.589(6) 0.5000(17) 0.2333(12) 0.020(3) Uiso 0.166(4) R P 2
H5a H 0.528(5) 0.6483(11) 0.3307(19) 0.019(3) Uiso 0.166(4) R P 2
H4a H 0.455(3) 0.5980(7) 0.4243(14) 0.020(3) Uiso 0.166(4) R P 2
H2a H 0.506(3) 0.4501(10) 0.3263(10) 0.020(3) Uiso 0.166(4) R P 2
H7 H 0.2642(3) 0.53384(11) 0.48868(13) 0.0277(8) Uiso 0.834(4) R P 1
H6a H 0.3430(3) 0.43831(12) 0.41694(13) 0.0323(8) Uiso 0.834(4) R P 1
H7a H 0.3094(19) 0.5427(6) 0.4911(7) 0.034(3) Uiso 0.166(4) R P 2
H6aa H 0.4603(15) 0.4435(5) 0.4387(6) 0.021(3) Uiso 0.166(4) R P 2

loop_
_atom_site_aniso_label
_atom_site_aniso_U_11
_atom_site_aniso_U_22
_atom_site_aniso_U_33
_atom_site_aniso_U_12
_atom_site_aniso_U_13
_atom_site_aniso_U_23
Zn1 0.01650(11) 0.01774(11) 0.02066(12) 0.00151(10) 0.00556(8) -0.00263(10)
O2 0.0261(8) 0.0222(8) 0.0242(8) -0.0020(6) 0.0026(6) -0.0067(6)
O5 0.0140(7) 0.0317(9) 0.0269(8) -0.0008(6) 0.0029(6) -0.0048(7)
O4 0.0240(8) 0.0212(8) 0.0270(8) 0.0067(6) 0.0082(6) -0.0056(6)
O6 0.0146(7) 0.0297(8) 0.0264(8) 0.0029(6) 0.0034(6) -0.0091(7)
O1 0.0263(8) 0.0286(8) 0.0263(8) -0.0017(7) 0.0038(7) -0.0024(7)
N1 0.015(2) 0.0264(14) 0.0203(18) 0.0004(14) 0.0036(17) -0.0014(12)
N2 0.0186(9) 0.0224(9) 0.0214(9) 0.0014(7) 0.0039(7) -0.0038(7)
O3 0.0374(10) 0.0321(10) 0.0563(12) -0.0100(8) -0.0056(9) -0.0120(9)
C42 0.0184(10) 0.0234(11) 0.0140(10) 0.0045(8) 0.0013(8) 0.0008(8)
C43 0.0136(9) 0.0160(9) 0.0152(9) 0.0014(7) 0.0035(7) 0.0020(8)
C46 0.0156(9) 0.0175(10) 0.0179(10) 0.0042(8) 0.0039(8) 0.0018(8)
C47 0.0189(10) 0.0163(9) 0.0172(10) -0.0001(8) 0.0016(8) -0.0033(8)
C48 0.0153(10) 0.0182(10) 0.0174(10) -0.0014(8) -0.0008(8) -0.0011(8)
C44 0.0191(10) 0.0173(10) 0.0201(10) 0.0001(8) 0.0043(8) -0.0042(8)
C35 0.0281(11) 0.0225(11) 0.0128(10) 0.0005(9) 0.0029(8) 0.0019(8)
C19 0.0254(11) 0.0214(11) 0.0177(10) -0.0015(9) 0.0052(8) -0.0030(8)
C45 0.0147(10) 0.0209(10) 0.0233(11) -0.0023(8) 0.0018(8) -0.0043(8)
C18 0.0207(10) 0.0192(10) 0.0236(11) -0.0009(8) 0.0083(8) -0.0035(8)
C1 0.0196(17) 0.0286(16) 0.0213(14) 0.0036(12) 0.0038(11) -0.0048(11)
C36 0.0266(11) 0.0220(10) 0.0122(9) -0.0011(9) 0.0017(8) -0.0003(8)
C37 0.0293(12) 0.0255(11) 0.0170(10) 0.0002(9) 0.0030(9) -0.0002(9)
C20 0.0216(11) 0.0216(11) 0.0216(11) 0.0008(9) 0.0029(8) -0.0009(8)
C41 0.0298(12) 0.0213(11) 0.0170(10) 0.0008(9) 0.0009(9) -0.0034(8)
C17 0.0190(13) 0.0257(14) 0.0152(12) 0.0035(11) -0.0025(10) 0.0018(10)
C16 0.0223(17) 0.0284(15) 0.0196(14) -0.0040(11) 0.0016(12) -0.0012(11)
C28 0.0277(12) 0.0357(13) 0.0280(12) -0.0016(10) -0.0062(10) 0.0089(10)
C26 0.0277(12) 0.0346(13) 0.0209(11) -0.0002(10) 0.0030(9) 0.0020(10)
C4 0.019(2) 0.0311(18) 0.0213(14) -0.0007(13) 0.0048(16) -0.0047(13)
C23 0.0272(11) 0.0261(11) 0.0168(10) -0.0001(9) 0.0003(9) -0.0003(9)
C2 0.022(2) 0.0237(14) 0.0241(18) -0.0008(15) 0.0031(14) -0.0030(12)
C15 0.0338(17) 0.0293(16) 0.0264(15) -0.0027(12) 0.0062(12) -0.0082(12)
C25 0.0239(11) 0.0221(11) 0.0201(11) -0.0009(9) 0.0027(9) 0.0063(9)
C27 0.0328(13) 0.0429(14) 0.0195(11) -0.0022(11) -0.0034(10) 0.0037(10)
C40 0.0247(11) 0.0305(12) 0.0254(12) 0.0003(10) -0.0031(9) -0.0044(10)
C8 0.0295(18) 0.0247(16) 0.0141(13) 0.0048(12) 0.0006(12) 0.0029(11)
C34 0.0245(11) 0.0195(10) 0.0223(11) -0.0021(9) 0.0003(9) 0.0056(8)
C39 0.0310(12) 0.0279(12) 0.0228(11) -0.0079(10) -0.0032(9) -0.0015(9)
C5 0.0229(16) 0.022(2) 0.026(2) -0.0007(17) 0.0050(14) -0.0040(15)
C33 0.0304(12) 0.0212(11) 0.0242(11) 0.0029(9) -0.0022(9) 0.0037(9)
C29 0.0247(11) 0.0214(11) 0.0293(12) 0.0001(9) 0.0004(9) 0.0068(9)
C24 0.0272(11) 0.0246(11) 0.0175(10) 0.0007(9) 0.0012(9) 0.0015(9)
C12 0.0212(13) 0.0280(14) 0.0149(13) 0.0026(11) -0.0022(10) 0.0064(11)
C22 0.0271(12) 0.0418(14) 0.0211(11) 0.0132(11) 0.0010(9) -0.0121(10)
C38 0.0394(13) 0.0201(11) 0.0200(11) 0.0006(10) 0.0002(10) -0.0021(9)
C32 0.0436(14) 0.0252(12) 0.0279(13) 0.0056(11) 0.0010(11) -0.0025(10)
C3 0.0135(14) 0.0287(15) 0.0221(15) -0.0007(12) 0.0006(12) -0.0009(11)
C14 0.0263(19) 0.0450(18) 0.0172(16) -0.0012(15) 0.0039(13) -0.0050(14)
C13 0.0230(15) 0.0372(16) 0.0106(13) -0.0013(12) -0.0014(11) 0.0044(12)
C21 0.0277(12) 0.0437(14) 0.0249(12) 0.0164(11) 0.0008(9) -0.0102(11)
C30 0.0299(13) 0.0270(12) 0.0408(14) 0.0047(10) -0.0023(11) 0.0055(11)
C9 0.0367(19) 0.0279(17) 0.0218(14) 0.0033(14) 0.0043(14) -0.0019(13)
C31 0.0412(15) 0.0275(13) 0.0390(14) 0.0128(11) 0.0035(12) -0.0013(11)
C7 0.0256(15) 0.0223(13) 0.0214(14) 0.0002(11) 0.0004(11) -0.0005(10)
C10 0.041(2) 0.0206(15) 0.0350(19) -0.0007(13) 0.0066(14) 0.0031(13)
C6 0.0278(15) 0.0260(14) 0.0274(15) -0.0034(11) 0.0057(11) -0.0010(11)
C11 0.0340(16) 0.0278(15) 0.0293(18) 0.0015(13) 0.0039(14) 0.0108(13)

loop_
_atom_type_symbol
_atom_type_scat_dispersion_real
_atom_type_scat_dispersion_imag
_atom_type_scat_Cromer_Mann_a1
_atom_type_scat_Cromer_Mann_a2
_atom_type_scat_Cromer_Mann_a3
_atom_type_scat_Cromer_Mann_a4
_atom_type_scat_Cromer_Mann_b1
_atom_type_scat_Cromer_Mann_b2
_atom_type_scat_Cromer_Mann_b3
_atom_type_scat_Cromer_Mann_b4
_atom_type_scat_Cromer_Mann_c
_atom_type_scat_source
_atom_type_scat_dispersion_source
C 0.00313 0.00162 2.31000 1.02000 1.58860 0.86500 20.84390 10.20750 0.56870 51.65120 0.21560 'International Tables Volume C Table 6.1.1.4 (pp. 500-502)' 'Brennan, Cowan, Rev. Sci. Instrum., 1992, 63, 850'
H 0.00000 0.00000 0.49300 0.32291 0.14019 0.04081 10.51090 26.12570 3.14236 57.79970 0.00304 'International Tables Volume C Table 6.1.1.4 (pp. 500-502)' 'Brennan, Cowan, Rev. Sci. Instrum., 1992, 63, 850'
N 0.00612 0.00332 12.21260 3.13220 2.01250 1.16630 0.00570 9.89330 28.99750 0.58260 -11.52900 'International Tables Volume C Table 6.1.1.4 (pp. 500-502)' 'Brennan, Cowan, Rev. Sci. Instrum., 1992, 63, 850'
O 0.01085 0.00610 3.04850 2.28680 1.54630 0.86700 13.27710 5.70110 0.32390 32.90890 0.25080 'International Tables Volume C Table 6.1.1.4 (pp. 500-502)' 'Brennan, Cowan, Rev. Sci. Instrum., 1992, 63, 850'
Zn 0.29151 1.43825 14.07430 7.03180 5.16520 2.41000 3.26550 0.23330 10.31630 58.70970 1.30410 'International Tables Volume C Table 6.1.1.4 (pp. 500-502)' 'Brennan, Cowan, Rev. Sci. Instrum., 1992, 63, 850'

loop_
_exptl_crystal_face_index_h
_exptl_crystal_face_index_k
_exptl_crystal_face_index_l
_exptl_crystal_face_perp_dist
0 -1 -2 0.0762
-1 2 1 0.1490
1 -2 -1 0.1523
0 1 -2 0.0951
0 -1 2 0.0981
1 -2 0 0.1599
-1 2 0 0.1627
-1 1 2 0.1659
1 -1 -2 0.1625
1 -2 1 0.1750
2 -2 -1 0.1695
-2 1 1 0.1785
1 0 -1 0.1785
2 1 0 0.1694
-2 -1 0 0.1789
0 1 0 0.0466
0 -1 0 0.0813
0 2 1 0.0390
0 -2 -1 0.0608
0 1 2 0.0675
1 2 2 0.1217
-1 -2 -2 0.1370

loop_
_geom_angle_atom_site_label_1
_geom_angle_atom_site_label_2
_geom_angle_atom_site_label_3
_geom_angle
_geom_angle_site_symmetry_1
_geom_angle_site_symmetry_3
_geom_angle_publ_flag
O4 Zn1 O2 98.48(6) . . y
N1 Zn1 O2 113.6(3) . . y
N1 Zn1 O4 113.8(3) . . y
N2 Zn1 O2 117.26(7) . . y
N2 Zn1 O4 107.07(7) . . y
N2 Zn1 N1 106.6(3) . . y
N1a Zn1 O2 116.6(14) . . y
N1a Zn1 O4 115.3(13) . . y
N1a Zn1 N1 4.2(19) . . y
N1a Zn1 N2 102.4(16) . . y
C35 O2 Zn1 116.60(13) . . ?
C42 O4 Zn1 137.77(14) . . ?
C46 O6 H6 109.5 . . ?
C1 N1 Zn1 118.9(5) . . ?
C5 N1 Zn1 123.9(5) . . ?
C5 N1 C1 117.2(4) . . ?
C18 N2 Zn1 124.68(14) . . ?
C22 N2 Zn1 118.07(14) . . ?
C22 N2 C18 117.10(18) . . ?
C39 O3 H3 109.5 . . ?
O4 C42 O5 124.58(18) . . ?
C43 C42 O5 119.40(18) . . ?
C43 C42 O4 115.99(18) . . ?
C48 C43 C42 121.40(18) . . ?
C44 C43 C42 119.56(17) . . ?
C44 C43 C48 119.02(17) . . ?
C47 C46 O6 118.13(17) . . ?
C45 C46 O6 121.74(18) . . ?
C45 C46 C47 120.12(18) . . ?
H47 C47 C46 120.26(11) . . ?
C48 C47 C46 119.47(18) . . ?
C48 C47 H47 120.26(12) . . ?
C47 C48 C43 120.86(18) . . ?
H48 C48 C43 119.57(11) . . ?
H48 C48 C47 119.57(12) . . ?
H44 C44 C43 119.75(11) . . ?
C45 C44 C43 120.50(18) . . ?
C45 C44 H44 119.75(12) . . ?
O1 C35 O2 123.9(2) . . ?
C36 C35 O2 114.66(18) . . ?
C36 C35 O1 121.41(19) . . ?
C18 C19 H19 119.88(12) . . ?
C20 C19 H19 119.88(12) . . ?
C20 C19 C18 120.25(19) . . ?
C44 C45 C46 119.99(19) . . ?
H45 C45 C46 120.01(11) . . ?
H45 C45 C44 120.01(12) . . ?
C19 C18 N2 122.89(18) . . ?
H18 C18 N2 118.56(11) . . ?
H18 C18 C19 118.56(12) . . ?
C2 C1 N1 123.1(4) . . ?
H1 C1 N1 118.5(3) . . ?
H1 C1 C2 118.5(3) . . ?
C37 C36 C35 121.61(19) . . ?
C41 C36 C35 120.41(19) . . ?
C41 C36 C37 117.95(19) . . ?
H37 C37 C36 119.48(13) . . ?
C38 C37 C36 121.0(2) . . ?
C38 C37 H37 119.48(13) . . ?
C23 C20 C19 122.43(19) . . ?
C21 C20 C19 116.13(19) . . ?
C21 C20 C23 121.41(18) . . ?
H41 C41 C36 119.17(12) . . ?
C40 C41 C36 121.7(2) . . ?
C40 C41 H41 119.17(13) . . ?
C8 C17 C16 124.4(2) . . ?
C12 C17 C16 117.2(2) . . ?
C12 C17 C8 118.4(2) . . ?
C15 C16 C17 121.5(2) . . ?
H16 C16 C17 119.25(16) . . ?
H16 C16 C15 119.25(19) . . ?
C27 C28 H28 119.61(14) . . ?
C29 C28 H28 119.61(13) . . ?
C29 C28 C27 120.8(2) . . ?
C25 C26 H26 119.05(13) . . ?
C27 C26 H26 119.05(14) . . ?
C27 C26 C25 121.9(2) . . ?
C3 C4 C5 119.9(3) . . ?
H4 C4 C5 120.0(3) . . ?
H4 C4 C3 120.0(2) . . ?
H23 C23 C20 118.43(11) . . ?
C24 C23 C20 123.14(19) . . ?
C24 C23 H23 118.43(13) . . ?
C3 C2 C1 120.7(4) . . ?
H2 C2 C1 119.7(3) . . ?
H2 C2 C3 119.7(2) . . ?
C14 C15 C16 120.8(3) . . ?
H15 C15 C16 119.58(19) . . ?
H15 C15 C14 119.58(17) . . ?
C34 C25 C26 118.8(2) . . ?
C24 C25 C26 121.3(2) . . ?
C24 C25 C34 119.96(19) . . ?
C26 C27 C28 120.3(2) . . ?
H27 C27 C28 119.84(14) . . ?
H27 C27 C26 119.84(14) . . ?
H40 C40 C41 120.21(13) . . ?
C39 C40 C41 119.6(2) . . ?
C39 C40 H40 120.21(13) . . ?
C9 C8 C17 118.1(2) . . ?
C7 C8 C17 120.4(2) . . ?
C7 C8 C9 121.4(3) . . ?
C33 C34 C25 123.02(19) . . ?
C29 C34 C25 118.94(19) . . ?
C29 C34 C33 118.0(2) . . ?
C40 C39 O3 116.5(2) . . ?
C38 C39 O3 123.9(2) . . ?
C38 C39 C40 119.6(2) . . ?
C4 C5 N1 122.9(4) . . ?
H5 C5 N1 118.6(3) . . ?
H5 C5 C4 118.6(3) . . ?
H33 C33 C34 119.46(13) . . ?
C32 C33 C34 121.1(2) . . ?
C32 C33 H33 119.46(14) . . ?
C34 C29 C28 119.3(2) . . ?
C30 C29 C28 121.5(2) . . ?
C30 C29 C34 119.2(2) . . ?
C25 C24 C23 127.1(2) . . ?
H24 C24 C23 116.46(13) . . ?
H24 C24 C25 116.46(11) . . ?
C13 C12 C17 119.4(2) . . ?
C11 C12 C17 120.4(2) . . ?
C11 C12 C13 120.2(2) . . ?
H22 C22 N2 118.66(12) . . ?
C21 C22 N2 122.7(2) . . ?
C21 C22 H22 118.66(12) . . ?
C39 C38 C37 120.2(2) . . ?
H38 C38 C37 119.92(13) . . ?
H38 C38 C39 119.92(13) . . ?
H32 C32 C33 119.66(14) . . ?
C31 C32 C33 120.7(2) . . ?
C31 C32 H32 119.66(14) . . ?
C2 C3 C4 116.2(3) . . ?
C6 C3 C4 124.8(3) . . ?
C6 C3 C2 119.0(3) . . ?
C13 C14 C15 119.7(2) . . ?
H14 C14 C15 120.14(17) . . ?
H14 C14 C13 120.14(17) . . ?
C14 C13 C12 121.3(2) . . ?
H13 C13 C12 119.36(16) . . ?
H13 C13 C14 119.36(17) . . ?
C22 C21 C20 120.9(2) . . ?
H21 C21 C20 119.56(12) . . ?
H21 C21 C22 119.56(12) . . ?
H30 C30 C29 119.62(14) . . ?
C31 C30 C29 120.8(2) . . ?
C31 C30 H30 119.62(15) . . ?
C10 C9 C8 122.9(3) . . ?
H9 C9 C8 118.55(17) . . ?
H9 C9 C10 118.55(17) . . ?
C30 C31 C32 120.2(2) . . ?
H31 C31 C32 119.90(14) . . ?
H31 C31 C30 119.90(15) . . ?
C6 C7 C8 124.9(3) . . ?
H7 C7 C8 117.55(16) . . ?
H7 C7 C6 117.55(16) . . ?
C11 C10 C9 120.1(3) . . ?
H10 C10 C9 119.96(17) . . ?
H10 C10 C11 119.96(17) . . ?
C7 C6 C3 127.9(3) . . ?
H6a C6 C3 116.07(16) . . ?
H6a C6 C7 116.07(16) . . ?
C10 C11 C12 120.0(3) . . ?
H11 C11 C12 120.00(16) . . ?
H11 C11 C10 120.00(17) . . ?
C1a N1a Zn1 119(2) . . ?
C5a N1a Zn1 119(2) . . ?
C5a N1a C1a 119.9(14) . . ?
C2a C1a N1a 119.8(14) . . ?
H1a C1a N1a 120.1(12) . . ?
H1a C1a C2a 120.1(13) . . ?
C8a C17a C16a 120.0 . . ?
C12a C17a C16a 120.0 . . ?
C12a C17a C8a 120.0 . . ?
C15a C16a C17a 120.0 . . ?
H16a C16a C17a 120.0(4) . . ?
H16a C16a C15a 120.0(4) . . ?
C3a C4a C5a 120.8(14) . . ?
H4a C4a C5a 119.6(13) . . ?
H4a C4a C3a 119.6(12) . . ?
C3a C2a C1a 120.5(13) . . ?
H2a C2a C1a 119.8(13) . . ?
H2a C2a C3a 119.8(11) . . ?
C14a C15a C16a 120.000000000(18) . . ?
H15a C15a C16a 120.0(4) . . ?
H15a C15a C14a 120.0(4) . . ?
C9a C8a C17a 120.0 . . ?
C7a C8a C17a 119.3(10) . . ?
C7a C8a C9a 118.9(10) . . ?
C4a C5a N1a 119.8(14) . . ?
H5a C5a N1a 120.1(12) . . ?
H5a C5a C4a 120.1(13) . . ?
C13a C12a C17a 120.0 . . ?
C11a C12a C17a 120.0 . . ?
C11a C12a C13a 120.0 . . ?
C2a C3a C4a 119.1(13) . . ?
C6a C3a C4a 122.0(15) . . ?
C6a C3a C2a 117.3(14) . . ?
C13a C14a C15a 120.0 . . ?
H14a C14a C15a 120.0(4) . . ?
H14a C14a C13a 120.0(4) . . ?
C14a C13a C12a 120.0 . . ?
H13a C13a C12a 120.0(4) . . ?
H13a C13a C14a 120.0(4) . . ?
C10a C9a C8a 120.0 . . ?
H9a C9a C8a 120.0(4) . . ?
H9a C9a C10a 120.0(4) . . ?
C6a C7a C8a 120.7(12) . . ?
C6a C7a C8a 116.3(12) 3_666 . ?
H7a C7a C8a 109.4(9) . . ?
H7a C7a C6a 109.4(7) . . ?
H7a C7a C6a 109.4(7) . 3_666 ?
C11a C10a C9a 120.0 . . ?
H10a C10a C9a 120.0(4) . . ?
H10a C10a C11a 120.0(4) . . ?
C7a C6a C3a 117.9(11) . . ?
C7a C6a C3a 114.3(10) 3_666 . ?
H6aa C6a C3a 111.1(7) . . ?
H6aa C6a C7a 111.1(7) . . ?
H6aa C6a C7a 111.1(7) . 3_666 ?
C10a C11a C12a 120.0 . . ?
H11a C11a C12a 120.0 . . ?
H11a C11a C10a 120.0 . . ?

loop_
_geom_bond_atom_site_label_1
_geom_bond_atom_site_label_2
_geom_bond_distance
_geom_bond_site_symmetry_2
_geom_bond_publ_flag
Zn1 O2 1.9378(15) . y
Zn1 O4 1.9495(13) . y
Zn1 N1 2.048(5) . y
Zn1 N2 2.0331(17) . y
Zn1 N1a 2.00(3) . y
O2 C35 1.295(2) . ?
O5 C42 1.264(2) . ?
O4 C42 1.273(2) . ?
O6 H6 0.8400 . ?
O6 C46 1.363(2) . ?
O1 C35 1.242(2) . ?
N1 C1 1.341(4) . ?
N1 C5 1.351(4) . ?
N2 C18 1.351(3) . ?
N2 C22 1.354(2) . ?
O3 H3 0.8400 . ?
O3 C39 1.366(3) . ?
C42 C43 1.493(3) . ?
C43 C48 1.399(3) . ?
C43 C44 1.397(3) . ?
C46 C47 1.397(3) . ?
C46 C45 1.394(3) . ?
C47 H47 0.9500 . ?
C47 C48 1.390(3) . ?
C48 H48 0.9500 . ?
C44 H44 0.9500 . ?
C44 C45 1.388(3) . ?
C35 C36 1.502(3) . ?
C19 H19 0.9500 . ?
C19 C18 1.385(3) . ?
C19 C20 1.396(3) . ?
C45 H45 0.9500 . ?
C18 H18 0.9500 . ?
C1 C2 1.379(5) . ?
C1 H1 0.9500 . ?
C36 C37 1.397(3) . ?
C36 C41 1.404(3) . ?
C37 H37 0.9500 . ?
C37 C38 1.392(3) . ?
C20 C23 1.469(3) . ?
C20 C21 1.399(3) . ?
C41 H41 0.9500 . ?
C41 C40 1.386(3) . ?
C17 C16 1.426(4) . ?
C17 C8 1.452(3) . ?
C17 C12 1.442(3) . ?
C16 C15 1.368(4) . ?
C16 H16 0.9500 . ?
C28 H28 0.9500 . ?
C28 C27 1.365(3) . ?
C28 C29 1.419(3) . ?
C26 H26 0.9500 . ?
C26 C25 1.380(3) . ?
C26 C27 1.406(3) . ?
C4 C5 1.387(4) . ?
C4 C3 1.405(4) . ?
C4 H4 0.9500 . ?
C23 H23 0.9500 . ?
C23 C24 1.342(3) . ?
C2 C3 1.393(4) . ?
C2 H2 0.9500 . ?
C15 C14 1.418(4) . ?
C15 H15 0.9500 . ?
C25 C34 1.444(3) . ?
C25 C24 1.475(3) . ?
C27 H27 0.9500 . ?
C40 H40 0.9500 . ?
C40 C39 1.399(3) . ?
C8 C9 1.380(4) . ?
C8 C7 1.471(4) . ?
C34 C33 1.422(3) . ?
C34 C29 1.431(3) . ?
C39 C38 1.397(3) . ?
C5 H5 0.9500 . ?
C33 H33 0.9500 . ?
C33 C32 1.371(3) . ?
C29 C30 1.424(3) . ?
C24 H24 0.9500 . ?
C12 C13 1.425(3) . ?
C12 C11 1.417(4) . ?
C22 H22 0.9500 . ?
C22 C21 1.373(3) . ?
C38 H38 0.9500 . ?
C32 H32 0.9500 . ?
C32 C31 1.406(3) . ?
C3 C6 1.464(4) . ?
C14 C13 1.359(4) . ?
C14 H14 0.9500 . ?
C13 H13 0.9500 . ?
C21 H21 0.9500 . ?
C30 H30 0.9500 . ?
C30 C31 1.369(3) . ?
C9 C10 1.413(4) . ?
C9 H9 0.9500 . ?
C31 H31 0.9500 . ?
C7 C6 1.330(3) . ?
C7 H7 0.9500 . ?
C10 C11 1.374(4) . ?
C10 H10 0.9500 . ?
C6 H6a 0.9500 . ?
C11 H11 0.9500 . ?
N1a C1a 1.392(9) . ?
N1a C5a 1.390(9) . ?
C1a C2a 1.392(9) . ?
C1a H1a 0.9500 . ?
C17a C16a 1.3900 . ?
C17a C8a 1.3900 . ?
C17a C12a 1.3900 . ?
C16a C15a 1.3900 . ?
C16a H16a 0.9500 . ?
C4a C5a 1.386(9) . ?
C4a C3a 1.390(9) . ?
C4a H4a 0.9500 . ?
C2a C3a 1.391(9) . ?
C2a H2a 0.9500 . ?
C15a C14a 1.3900 . ?
C15a H15a 0.9500 . ?
C8a C9a 1.3900 . ?
C8a C7a 1.602(18) . ?
C5a H5a 0.9500 . ?
C12a C13a 1.3900 . ?
C12a C11a 1.3900 . ?
C3a C6a 1.515(19) . ?
C14a C13a 1.3900 . ?
C14a H14a 0.9500 . ?
C13a H13a 0.9500 . ?
C9a C10a 1.3900 . ?
C9a H9a 0.9500 . ?
C7a C6a 1.562(17) . ?
C7a C6a 1.598(19) 3_666 ?
C7a H7a 1.0000 . ?
C10a C11a 1.3900 . ?
C10a H10a 0.9500 . ?
C6a H6aa 1.0000 . ?
C11a H11a 0.9500 . ?

loop_
_geom_torsion_atom_site_label_1
_geom_torsion_atom_site_label_2
_geom_torsion_atom_site_label_3
_geom_torsion_atom_site_label_4
_geom_torsion
_geom_torsion_site_symmetry_1
_geom_torsion_site_symmetry_2
_geom_torsion_site_symmetry_3
_geom_torsion_site_symmetry_4
_geom_torsion_publ_flag
Zn1 O2 C35 O1 1.96(15) . . . . ?
Zn1 O2 C35 C36 -176.26(13) . . . . ?
Zn1 O4 C42 O5 13.4(2) . . . . ?
Zn1 O4 C42 C43 -164.6(2) . . . . ?
Zn1 N1 C1 C2 -178.9(3) . . . . ?
Zn1 N1 C5 C4 178.1(3) . . . . ?
Zn1 N2 C18 C19 174.07(16) . . . . ?
Zn1 N2 C22 C21 -173.57(18) . . . . ?
Zn1 N1a C1a C2a 164.0(12) . . . . ?
Zn1 N1a C5a C4a -162.8(12) . . . . ?
O2 C35 C36 C37 163.96(17) . . . . ?
O2 C35 C36 C41 -13.8(2) . . . . ?
O5 C42 C43 C48 22.0(2) . . . . ?
O5 C42 C43 C44 -156.42(19) . . . . ?
O4 C42 C43 C48 -159.88(17) . . . . ?
O4 C42 C43 C44 21.7(2) . . . . ?
O6 C46 C47 C48 179.26(18) . . . . ?
O6 C46 C45 C44 178.98(19) . . . . ?
O1 C35 C36 C37 -14.3(2) . . . . ?
O1 C35 C36 C41 167.9(2) . . . . ?
N1 C1 C2 C3 0.8(7) . . . . ?
N1 C5 C4 C3 0.6(7) . . . . ?
N2 C18 C19 C20 -1.1(2) . . . . ?
N2 C22 C21 C20 -0.5(3) . . . . ?
O3 C39 C40 C41 -178.8(2) . . . . ?
O3 C39 C38 C37 178.2(2) . . . . ?
C42 C43 C48 C47 -178.27(18) . . . . ?
C42 C43 C44 C45 176.53(18) . . . . ?
C43 C48 C47 C46 1.6(2) . . . . ?
C43 C44 C45 C46 1.9(2) . . . . ?
C35 C36 C37 C38 -176.15(19) . . . . ?
C35 C36 C41 C40 175.65(19) . . . . ?
C19 C20 C23 C24 162.3(2) . . . . ?
C19 C20 C21 C22 -2.0(2) . . . . ?
C1 C2 C3 C4 -0.6(5) . . . . ?
C1 C2 C3 C6 179.1(5) . . . . ?
C36 C37 C38 C39 -0.2(2) . . . . ?
C36 C41 C40 C39 1.2(2) . . . . ?
C37 C38 C39 C40 -0.8(2) . . . . ?
C20 C23 C24 C25 178.40(19) . . . . ?
C41 C40 C39 C38 0.3(3) . . . . ?
C17 C16 C15 C14 2.1(4) . . . . ?
C17 C8 C9 C10 -1.6(3) . . . . ?
C17 C8 C7 C6 174.1(3) . . . . ?
C17 C12 C13 C14 2.0(3) . . . . ?
C17 C12 C11 C10 0.1(3) . . . . ?
C16 C15 C14 C13 -2.2(5) . . . . ?
C28 C27 C26 C25 -0.7(3) . . . . ?
C28 C29 C34 C25 -0.8(2) . . . . ?
C28 C29 C34 C33 179.3(2) . . . . ?
C28 C29 C30 C31 178.9(2) . . . . ?
C26 C25 C34 C33 -179.68(19) . . . . ?
C26 C25 C34 C29 0.4(2) . . . . ?
C26 C25 C24 C23 25.3(3) . . . . ?
C4 C3 C6 C7 7.7(4) . . . . ?
C23 C24 C25 C34 -154.9(2) . . . . ?
C2 C3 C6 C7 -172.0(3) . . . . ?
C15 C14 C13 C12 0.1(4) . . . . ?
C25 C34 C33 C32 -177.5(2) . . . . ?
C25 C34 C29 C30 178.0(2) . . . . ?
C8 C9 C10 C11 -0.3(4) . . . . ?
C8 C7 C6 C3 178.5(3) . . . . ?
C34 C33 C32 C31 -1.0(3) . . . . ?
C34 C29 C30 C31 0.2(3) . . . . ?
C33 C32 C31 C30 -0.9(3) . . . . ?
C29 C30 C31 C32 1.3(3) . . . . ?
C12 C11 C10 C9 1.1(4) . . . . ?
N1a C1a C2a C3a -2(3) . . . . ?
N1a C5a C4a C3a -1(3) . . . . ?
C1a C2a C3a C4a 3(3) . . . . ?
C1a C2a C3a C6a -163(2) . . . . ?
C17a C16a C15a C14a -0.0(15) . . . . ?
C17a C8a C9a C10a -0.0(15) . . . . ?
C17a C8a C7a C6a 171.5(9) . . . . ?
C17a C8a C7a C6a 64.0(11) . . . 3_666 ?
C17a C12a C13a C14a -0.0(13) . . . . ?
C17a C12a C11a C10a 0.0(8) . . . . ?
C16a C15a C14a C13a 0.0(13) . . . . ?
C4a C3a C6a C7a 43.4(18) . . . . ?
C4a C3a C6a C7a -60.0(18) . . . 3_666 ?
C2a C3a C6a C7a -151.3(14) . . . . ?
C2a C3a C6a C7a 105.3(15) . . . 3_666 ?
C15a C14a C13a C12a -0.0(8) . . . . ?
C8a C9a C10a C11a 0.0(8) . . . . ?
C8a C7a C6a C3a 121.2(15) . . . . ?
C8a C7a C6a C3a 4.2(14) . . 3_666 3_666 ?
C8a C7a C6a C7a -121.3(14) . . . 3_666 ?
C8a C7a C6a C7a 124.9(12) . . 3_666 3_666 ?
C12a C11a C10a C9a -0.0(15) . . . . ?
C3a C6a C7a C6a -117.6(12) . . . 3_666 ?
C3a C6a C7a C6a 120.7(11) . . 3_666 3_666 ?
C7a C6a C7a C6a -0.0(14) . . 3_666 3_666 ?
C7a C6a C7a C6a 0.0(13) . 3_666 3_666 . ?

loop_
_restr_distance_atom_site_label_1
_restr_distance_atom_site_label_2
_restr_distance_site_symmetry_2
_restr_distance_target
_restr_distance_target_weight_param
_restr_distance_diff
N2 C22 1 1.3900 0.0100 0.0360
C19 C18 1 1.3900 0.0100 0.0050
C18 N2 1 1.3900 0.0100 0.0390
C20 C19 1 1.3900 0.0100 -0.0063
C22 C21 1 1.3900 0.0100 0.0169
C21 C20 1 1.3900 0.0100 -0.0090
N1a C5a 1 1.3900 0.0100 -0.0004
C1a N1a 1 1.3900 0.0100 -0.0018
C4a C3a 1 1.3900 0.0100 0.0000
C2a C1a 1 1.3900 0.0100 -0.0020
C5a C4a 1 1.3900 0.0100 0.0037
C3a C2a 1 1.3900 0.0100 -0.0007

loop_
_restr_equal_distance_atom_site_label_1
_restr_equal_distance_atom_site_label_2
_restr_equal_distance_site_symmetry_2
_restr_equal_distance_class_id
N2 C21 1 1
C19 N2 1 1
C18 C22 1 1
C20 C18 1 1
C22 C20 1 1
C21 C19 1 1
N1a C4a 1 2
C1a C5a 1 2
C4a C2a 1 2
C2a N1a 1 2
C5a C3a 1 2
C3a C1a 1 2

loop_
_restr_equal_distance_class_class_id
_restr_equal_distance_class_target_weight_param
_restr_equal_distance_class_average
_restr_equal_distance_class_esd
_restr_equal_distance_class_diff_max
1 0.0200 2.3832 0.0364 0.0756
2 0.0200 2.4078 0.0061 0.0102

loop_
_restr_U_similar_atom_site_label_1
_restr_U_similar_atom_site_label_2
_restr_U_similar_weight_param
N1a C1a 0.0010
N1a C5a 0.0010
C1a C2a 0.0010
C17a C16a 0.0010
C17a C8a 0.0010
C17a C12a 0.0010
C16a C15a 0.0010
C4a C5a 0.0010
C4a C3a 0.0010
C2a C3a 0.0010
C15a C14a 0.0010
C8a C9a 0.0010
C8a C7a 0.0010
C12a C13a 0.0010
C12a C11a 0.0010
C3a C6a 0.0010
C14a C13a 0.0010
C9a C10a 0.0010
C10a C11a 0.0010

loop_
_restr_chirality_atom_site_label_1
_restr_chirality_atom_site_label_2
_restr_chirality_atom_site_label_3
_restr_chirality_atom_site_label_4
_restr_chirality_site_symmetry_1
_restr_chirality_site_symmetry_2
_restr_chirality_site_symmetry_3
_restr_chirality_site_symmetry_4
_restr_chirality_volume_target
_restr_chirality_weight_param
_restr_chirality_diff
C20 C22 C21 C18 1 1 1 1 0.0000 0.1000 0.0440
C22 C21 C18 N2 1 1 1 1 0.0000 0.1000 -0.0715
C21 C18 N2 C19 1 1 1 1 0.0000 0.1000 -0.0209
C4a C1a N1a C2a 1 1 1 1 0.0000 0.1000 0.0273
C5a C4a C1a N1a 1 1 1 1 0.0000 0.1000 -0.0601
C3a C5a C4a C1a 1 1 1 1 0.0000 0.1000 0.0167
